data_8100916
loop_
_publ_author_name
'Somer, Mehmet'
'Carrillo-Cabrera, Wilder'
'Grin, Yuri'
'Peters, Karl'
'von Schnering, Hans Georg'

_publ_section_title
;
Crystal structure of dicaesium hydrogenphosphide, Cs~2~[PH]
;
_journal_issue 1
_journal_name_full 'Zeitschrift f\"ur Kristallographie - New Crystal Structures'
_journal_page_first 42
_journal_page_last 42
_journal_volume 216
_journal_year 2001
_chemical_formula_structural 'Cs2 [P H]'
_chemical_formula_sum 'Cs2 H P'
_chemical_formula_weight 297.80
_chemical_name_common 'dicaesium hydrogenphosphide'
_space_group_IT_number 62
_symmetry_cell_setting orthorhombic
_symmetry_space_group_name_Hall '-P 2ac 2n'
_symmetry_space_group_name_H-M 'P n m a'
_cell_angle_alpha 90.00
_cell_angle_beta 90.00
_cell_angle_gamma 90.00
_cell_formula_units_Z 4
_cell_length_a 8.626(2)
_cell_length_b 5.8600(10)
_cell_length_c 10.759(2)
_cell_measurement_temperature 293(2)
_cell_volume 543.85(19)
_diffrn_ambient_temperature 293(2)
_exptl_crystal_density_diffrn 3.637
_cod_depositor_comments
;
 Moving the _atom_site_Wyckoff_symbol data item in to the
 _atom_site loop.

 Antanas Vaitkus,
 2017-01-11
;
_cod_original_sg_symbol_H-M 'Pn m a'
_cod_database_code 8100916

loop_
_symmetry_equiv_pos_as_xyz
'x, y, z'
'-x+1/2, -y, z+1/2'
'-x, y+1/2, -z'
'x+1/2, -y+1/2, -z+1/2'
'-x, -y, -z'
'x-1/2, y, -z-1/2'
'x, -y-1/2, z'
'-x-1/2, y-1/2, z-1/2'

loop_
_atom_site_label
_atom_site_type_symbol
_atom_site_fract_x
_atom_site_fract_y
_atom_site_fract_z
_atom_site_U_iso_or_equiv
_atom_site_adp_type
_atom_site_occupancy
_atom_site_symmetry_multiplicity
_atom_site_Wyckoff_symbol
_atom_site_calc_flag
_atom_site_refinement_flags
_atom_site_disorder_assembly
_atom_site_disorder_group
Cs1 Cs 0.84184(18) 0.2500 0.07882(10) 0.0601(5) Uani 1 4 c d S . .
Cs2 Cs 0.98081(17) 0.2500 0.68613(12) 0.0650(5) Uani 1 4 c d S . .
P1 P 0.2517(7) 0.2500 0.1016(5) 0.0577(13) Uani 1 4 c d S . .

loop_
_atom_site_aniso_label
_atom_site_aniso_U_11
_atom_site_aniso_U_22
_atom_site_aniso_U_33
_atom_site_aniso_U_23
_atom_site_aniso_U_13
_atom_site_aniso_U_12
Cs1 0.0875(11) 0.0449(7) 0.0481(7) 0.000 -0.0044(6) 0.000
Cs2 0.0564(8) 0.0684(9) 0.0702(9) 0.000 -0.0011(6) 0.000
P1 0.062(3) 0.055(3) 0.056(3) 0.000 -0.003(2) 0.000

loop_
_geom_bond_atom_site_label_1
_geom_bond_atom_site_label_2
_geom_bond_distance
_geom_bond_site_symmetry_2
_geom_bond_publ_flag
Cs1 P1 3.526(5) 6_656 ?
Cs1 P1 3.544(7) 1_655 ?
Cs1 P1 3.606(3) 5_655 ?
Cs1 P1 3.606(3) 5_665 ?
Cs1 Cs2 4.1618(14) 5_766 ?
Cs1 Cs2 4.1618(14) 5_756 ?
Cs1 Cs2 4.2029(16) 2_654 ?
Cs1 Cs2 4.2029(16) 2_664 ?
Cs1 Cs2 4.222(2) 6_556 ?
Cs1 Cs1 4.348(2) 5_765 ?
Cs1 Cs1 4.348(2) 5_755 ?
Cs1 Cs2 4.392(2) 1_554 ?
Cs2 P1 3.672(6) 6_656 ?
Cs2 P1 3.839(4) 2_665 ?
Cs2 P1 3.839(4) 2_655 ?
Cs2 Cs1 4.1618(14) 5_766 ?
Cs2 Cs1 4.1618(14) 5_756 ?
Cs2 Cs1 4.2029(16) 2_655 ?
Cs2 Cs1 4.2029(16) 2_665 ?
Cs2 Cs1 4.222(2) 6_656 ?
Cs2 P1 4.222(4) 5_666 ?
Cs2 P1 4.222(4) 5_656 ?
Cs2 Cs1 4.3917(19) 1_556 ?
Cs2 Cs2 4.5267(12) 6_557 ?
P1 Cs1 3.526(5) 6_556 ?
P1 Cs1 3.544(7) 1_455 ?
P1 Cs1 3.606(3) 5_655 ?
P1 Cs1 3.606(3) 5_665 ?
P1 Cs2 3.672(6) 6_556 ?
P1 Cs2 3.839(4) 2_664 ?
P1 Cs2 3.839(4) 2_654 ?
P1 Cs2 4.222(4) 5_666 ?
P1 Cs2 4.222(4) 5_656 ?
